data_7007940
loop_
_publ_author_name
'Fontecha, Julia Barreira'
'Goetz, Sandrine'
'McKee, Vickie'

_publ_section_title
;
 Dinuclear complexes of a pseudocalixarene macrocycle: structural
 consequences of intramolecular hydrogen bonding.
;
_journal_issue 5
_journal_name_full 'Dalton transactions (Cambridge, England : 2003)'
_journal_page_first 923
_journal_page_last 929
_journal_paper_doi 10.1039/b413639j
_journal_year 2005
_chemical_formula_sum 'C57 H80.1 Cl2 N4 O8.05 Zn2'
_chemical_formula_weight 1151.79
_chemical_name_systematic
;
?
;
_space_group_IT_number 2
_symmetry_cell_setting triclinic
_symmetry_space_group_name_Hall '-P 1'
_symmetry_space_group_name_H-M 'P -1'
_atom_sites_solution_hydrogens geom
_atom_sites_solution_primary direct
_atom_sites_solution_secondary difmap
_audit_creation_method SHELXL-97
_cell_angle_alpha 103.4880(10)
_cell_angle_beta 95.6630(10)
_cell_angle_gamma 93.0300(10)
_cell_formula_units_Z 2
_cell_length_a 13.8372(7)
_cell_length_b 14.7550(7)
_cell_length_c 16.8022(8)
_cell_measurement_reflns_used 14554
_cell_measurement_temperature 150(2)
_cell_measurement_theta_max 23.83
_cell_measurement_theta_min 2.20
_cell_volume 3309.4(3)
_computing_cell_refinement 'Bruker SMART'
_computing_data_collection 'Bruker SMART'
_computing_data_reduction 'Bruker SAINT'
_computing_molecular_graphics 'Bruker SHELXTL'
_computing_publication_material 'Bruker SHELXTL'
_computing_structure_refinement 'SHELXL-97 (Sheldrick, 1997)'
_computing_structure_solution 'SHELXS-97 (Sheldrick, 1990)'
_diffrn_ambient_temperature 150(2)
_diffrn_measured_fraction_theta_full 0.994
_diffrn_measured_fraction_theta_max 0.994
_diffrn_measurement_device_type 'CCD area detector'
_diffrn_measurement_method 'phi and omega scans'
_diffrn_radiation_monochromator graphite
_diffrn_radiation_source 'normal-focus sealed tube'
_diffrn_radiation_type MoK\a
_diffrn_radiation_wavelength 0.71073
_diffrn_reflns_av_R_equivalents 0.0167
_diffrn_reflns_av_sigmaI/netI 0.0245
_diffrn_reflns_limit_h_max 16
_diffrn_reflns_limit_h_min -16
_diffrn_reflns_limit_k_max 17
_diffrn_reflns_limit_k_min -17
_diffrn_reflns_limit_l_max 19
_diffrn_reflns_limit_l_min -19
_diffrn_reflns_number 23643
_diffrn_reflns_theta_full 25.00
_diffrn_reflns_theta_max 25.00
_diffrn_reflns_theta_min 1.83
_diffrn_standards_decay_% 0
_diffrn_standards_interval_count 0
_diffrn_standards_number 0
_exptl_absorpt_coefficient_mu 0.853
_exptl_absorpt_correction_T_max 1.00000
_exptl_absorpt_correction_T_min 0.697745
_exptl_absorpt_correction_type multi-scan
_exptl_crystal_colour colourless
_exptl_crystal_density_diffrn 1.156
_exptl_crystal_density_meas 0
_exptl_crystal_density_method 'not measured'
_exptl_crystal_description block
_exptl_crystal_F_000 1217
_exptl_crystal_size_max 0.52
_exptl_crystal_size_mid 0.42
_exptl_crystal_size_min 0.42
_refine_diff_density_max 1.412
_refine_diff_density_min -0.705
_refine_diff_density_rms 0.125
_refine_ls_extinction_method none
_refine_ls_goodness_of_fit_ref 1.073
_refine_ls_hydrogen_treatment mixed
_refine_ls_matrix_type full
_refine_ls_number_parameters 805
_refine_ls_number_reflns 11600
_refine_ls_number_restraints 116
_refine_ls_restrained_S_all 1.078
_refine_ls_R_factor_all 0.0827
_refine_ls_R_factor_gt 0.0722
_refine_ls_shift/su_max 0.000
_refine_ls_shift/su_mean 0.000
_refine_ls_structure_factor_coef Fsqd
_refine_ls_weighting_details 'calc w=1/[\s^2^(Fo^2^)+(0.1388P)^2^+5.2564P] where P=(Fo^2^+2Fc^2^)/3'
_refine_ls_weighting_scheme calc
_refine_ls_wR_factor_gt 0.2137
_refine_ls_wR_factor_ref 0.2262
_reflns_number_gt 9694
_reflns_number_total 11600
_reflns_threshold_expression >2sigma(I)
_cod_data_source_file b413639j.txt
_cod_data_source_block test_3
_cod_depositor_comments
;
The following automatic conversions were performed:
'_symmetry_cell_setting' value 'Triclinic' changed to 'triclinic'
according to '/home/saulius/struct/CIF-dictionaries/cif_core.dic'
dictionary named 'cif_core.dic' version 2.4.1 from 2010-06-29.

Automatic conversion script
Id: cif_fix_enum 1527 2010-12-29 10:47:43Z saulius 
;
_cod_original_sg_symbol_H-M P-1
_cod_original_formula_sum 'C57 H80.10 Cl2 N4 O8.05 Zn2'
_cod_database_code 7007940

loop_
_symmetry_equiv_pos_as_xyz
'x, y, z'
'-x, -y, -z'

loop_
_atom_site_label
_atom_site_type_symbol
_atom_site_fract_x
_atom_site_fract_y
_atom_site_fract_z
_atom_site_U_iso_or_equiv
_atom_site_adp_type
_atom_site_occupancy
_atom_site_symmetry_multiplicity
_atom_site_calc_flag
_atom_site_refinement_flags
_atom_site_disorder_assembly
_atom_site_disorder_group
Zn1 Zn 0.4060(2) 0.54567(17) 0.16557(16) 0.0344(3) Uani 0.85 1 d P . .
Zn1' Zn 0.4139(12) 0.5259(10) 0.1791(10) 0.053(3) Uani 0.15 1 d P . .
O1W O 0.476(2) 0.435(2) 0.262(2) 0.086(8) Uiso 0.15 1 d P . .
Zn2 Zn 0.4257(2) 0.79423(14) 0.16730(18) 0.0342(4) Uani 0.60 1 d P . .
Zn2' Zn 0.4339(4) 0.8250(2) 0.1791(3) 0.0500(10) Uani 0.40 1 d P . .
O2W O 0.5022(7) 0.9578(7) 0.2554(6) 0.062(2) Uani 0.40 1 d P . .
Cl1 Cl 0.34610(7) 0.65238(7) 0.09664(6) 0.0401(3) Uani 1 1 d . . .
Cl2 Cl 0.20108(10) 1.13871(10) 0.14193(10) 0.0652(4) Uani 1 1 d . . .
O1 O 0.55213(19) 0.59566(19) 0.19173(18) 0.0374(6) Uani 1 1 d . . .
C1 C 0.6338(3) 0.5503(3) 0.1777(2) 0.0348(8) Uani 1 1 d . . .
C2 C 0.6274(3) 0.4587(3) 0.1295(2) 0.0352(8) Uani 1 1 d . B .
C3 C 0.7132(3) 0.4122(3) 0.1191(3) 0.0391(9) Uani 1 1 d . . .
H3 H 0.7081 0.3493 0.0877 0.047 Uiso 1 1 calc R . .
C4 C 0.8046(3) 0.4541(3) 0.1525(3) 0.0424(10) Uani 1 1 d . . .
C5 C 0.8978(3) 0.4041(4) 0.1377(3) 0.0543(12) Uani 1 1 d . . .
C6 C 0.9701(4) 0.4271(5) 0.2141(4) 0.0785(18) Uani 1 1 d . . .
H6A H 1.0288 0.3942 0.2028 0.050 Uiso 1 1 calc R . .
H6B H 0.9411 0.4073 0.2588 0.050 Uiso 1 1 calc R . .
H6C H 0.9873 0.4946 0.2303 0.050 Uiso 1 1 calc R . .
C7 C 0.8783(5) 0.2991(5) 0.1091(6) 0.106(3) Uani 1 1 d . . .
H7A H 0.9399 0.2704 0.1006 0.050 Uiso 1 1 calc R . .
H7B H 0.8350 0.2834 0.0572 0.050 Uiso 1 1 calc R . .
H7C H 0.8472 0.2753 0.1509 0.050 Uiso 1 1 calc R . .
C8 C 0.9436(5) 0.4362(7) 0.0681(5) 0.108(3) Uani 1 1 d . . .
H8A H 1.0035 0.4050 0.0580 0.050 Uiso 1 1 calc R . .
H8B H 0.9589 0.5040 0.0843 0.050 Uiso 1 1 calc R . .
H8C H 0.8976 0.4199 0.0178 0.050 Uiso 1 1 calc R . .
C9 C 0.8081(3) 0.5473(3) 0.1970(3) 0.0437(10) Uani 1 1 d . . .
H9 H 0.8699 0.5787 0.2195 0.052 Uiso 1 1 calc R . .
C10 C 0.7259(3) 0.5962(3) 0.2100(3) 0.0393(9) Uani 1 1 d . . .
C11 C 0.7358(3) 0.6980(3) 0.2591(3) 0.0439(10) Uani 1 1 d . . .
H11A H 0.6810 0.7087 0.2930 0.053 Uiso 1 1 calc R . .
H11B H 0.7969 0.7091 0.2971 0.053 Uiso 1 1 calc R . .
C12 C 0.7366(3) 0.7680(3) 0.2059(3) 0.0403(9) Uani 1 1 d . . .
C13 C 0.8236(3) 0.8091(3) 0.1917(3) 0.0452(10) Uani 1 1 d . . .
H13 H 0.8826 0.7930 0.2169 0.054 Uiso 1 1 calc R . .
C14 C 0.8294(3) 0.8734(3) 0.1421(3) 0.0448(10) Uani 1 1 d . . .
C15 C 0.9276(3) 0.9163(4) 0.1275(4) 0.0547(12) Uani 1 1 d . . .
C16 C 0.9722(4) 0.8444(4) 0.0637(4) 0.0647(14) Uani 1 1 d . . .
H16A H 0.9283 0.8281 0.0121 0.050 Uiso 1 1 calc R . .
H16B H 0.9818 0.7882 0.0842 0.050 Uiso 1 1 calc R . .
H16C H 1.0351 0.8708 0.0537 0.050 Uiso 1 1 calc R . .
C17 C 0.9153(4) 1.0033(4) 0.0927(5) 0.0788(19) Uani 1 1 d . . .
H17A H 0.8714 0.9864 0.0412 0.050 Uiso 1 1 calc R . .
H17B H 0.9789 1.0274 0.0821 0.050 Uiso 1 1 calc R . .
H17C H 0.8877 1.0516 0.1327 0.050 Uiso 1 1 calc R . .
C18 C 0.9951(4) 0.9433(5) 0.2073(4) 0.0766(18) Uani 1 1 d . . .
H18A H 1.0574 0.9710 0.1974 0.050 Uiso 1 1 calc R . .
H18B H 1.0062 0.8876 0.2281 0.050 Uiso 1 1 calc R . .
H18C H 0.9653 0.9889 0.2480 0.050 Uiso 1 1 calc R . .
C19 C 0.7420(3) 0.8924(3) 0.1047(3) 0.0441(10) Uani 1 1 d . . .
H19 H 0.7430 0.9329 0.0682 0.053 Uiso 1 1 calc R . .
C20 C 0.6512(3) 0.8542(3) 0.1184(3) 0.0379(9) Uani 1 1 d . . .
C21 C 0.6482(3) 0.7934(3) 0.1711(3) 0.0363(9) Uani 1 1 d . . .
O2 O 0.56333(19) 0.7580(2) 0.18713(18) 0.0381(6) Uani 1 1 d . . .
C22 C 0.5663(3) 0.8750(3) 0.0699(3) 0.0387(9) Uani 1 1 d . . .
H22 H 0.5783 0.9076 0.0289 0.046 Uiso 1 1 calc R . .
N1 N 0.4771(3) 0.8543(2) 0.0764(2) 0.0410(8) Uani 1 1 d . B .
C23 C 0.4043(3) 0.8764(4) 0.0148(3) 0.0527(12) Uani 1 1 d . . .
H23A H 0.3694 0.8173 -0.0184 0.063 Uiso 1 1 calc R A 1
H23B H 0.4387 0.9058 -0.0228 0.063 Uiso 1 1 calc R A 1
C24 C 0.3314(3) 0.9401(4) 0.0515(4) 0.0575(13) Uani 0.80 1 d P B 1
H24 H 0.2890 0.9530 0.0043 0.069 Uiso 0.80 1 calc PR B 1
O3 O 0.3804(3) 1.0238(3) 0.0928(3) 0.0459(9) Uani 0.80 1 d P B 1
C24' C 0.3314(3) 0.9401(4) 0.0515(4) 0.0575(13) Uani 0.20 1 d P B 2
H24' H 0.3754 0.9839 0.0965 0.069 Uiso 0.20 1 calc PR B 2
O3' O 0.2825(14) 0.9987(15) 0.0246(13) 0.068(5) Uani 0.20 1 d P B 2
C25 C 0.2630(3) 0.8997(4) 0.1041(4) 0.0625(15) Uani 1 1 d . . .
H25A H 0.2117 0.9432 0.1180 0.075 Uiso 1 1 calc R B 1
H25B H 0.2306 0.8395 0.0707 0.075 Uiso 1 1 calc R B 1
N2 N 0.3124(3) 0.8843(3) 0.1807(3) 0.0542(11) Uani 1 1 d . B .
C26 C 0.2831(6) 0.9242(4) 0.2484(5) 0.089(2) Uani 1 1 d . . .
H26 H 0.2363 0.9686 0.2458 0.107 Uiso 1 1 calc R B 1
C27 C 0.3131(7) 0.9094(4) 0.3298(5) 0.103(3) Uani 0.60 1 d P B 1
C28 C 0.2945(6) 0.9714(5) 0.4066(6) 0.056(2) Uani 0.60 1 d P B 1
H28 H 0.2658 1.0275 0.4024 0.067 Uiso 0.60 1 calc PR B 1
C29 C 0.3139(6) 0.9580(6) 0.4849(6) 0.058(2) Uani 0.60 1 d P B 1
C30 C 0.2823(8) 1.0215(7) 0.5627(7) 0.079(3) Uani 0.60 1 d P B 1
C31 C 0.2226(9) 1.1029(7) 0.5398(7) 0.143(4) Uani 0.60 1 d P B 1
H31A H 0.1682 1.0757 0.4977 0.050 Uiso 0.60 1 calc PR B 1
H31B H 0.2655 1.1444 0.5185 0.050 Uiso 0.60 1 calc PR B 1
H31C H 0.1974 1.1388 0.5891 0.050 Uiso 0.60 1 calc PR B 1
C32 C 0.1993(10) 0.9658(7) 0.5975(7) 0.155(5) Uani 0.60 1 d P B 1
H32A H 0.1441 0.9447 0.5546 0.050 Uiso 0.60 1 calc PR B 1
H32B H 0.1772 1.0072 0.6457 0.050 Uiso 0.60 1 calc PR B 1
H32C H 0.2260 0.9115 0.6134 0.050 Uiso 0.60 1 calc PR B 1
C33 C 0.3805(11) 1.0565(10) 0.6305(9) 0.131(6) Uani 0.60 1 d PU B 1
H33A H 0.3615 1.0936 0.6821 0.050 Uiso 0.60 1 calc PR B 1
H33B H 0.4261 1.0947 0.6084 0.050 Uiso 0.60 1 calc PR B 1
H33C H 0.4120 1.0018 0.6410 0.050 Uiso 0.60 1 calc PR B 1
C34 C 0.3648(6) 0.8816(6) 0.4926(5) 0.054(2) Uani 0.60 1 d P B 1
H34 H 0.3854 0.8723 0.5455 0.065 Uiso 0.60 1 calc PR B 1
C35 C 0.3846(8) 0.8212(4) 0.4247(4) 0.106(3) Uani 0.60 1 d P B 1
C27' C 0.3131(7) 0.9094(4) 0.3298(5) 0.103(3) Uani 0.40 1 d P B 2
C28' C 0.2186(11) 0.9484(12) 0.3727(9) 0.071(4) Uani 0.40 1 d P B 2
H28' H 0.1698 0.9789 0.3476 0.085 Uiso 0.40 1 calc PR B 2
C29' C 0.2180(12) 0.9318(14) 0.4499(11) 0.085(5) Uani 0.40 1 d P B 2
C30' C 0.1552(16) 0.987(2) 0.5130(14) 0.123(9) Uani 0.40 1 d P B 2
C31' C 0.2226(9) 1.1029(7) 0.5398(7) 0.143(4) Uani 0.40 1 d P B 2
H31D H 0.2077 1.1349 0.4956 0.050 Uiso 0.40 1 calc PR B 2
H31E H 0.2927 1.0956 0.5466 0.050 Uiso 0.40 1 calc PR B 2
H31F H 0.2033 1.1399 0.5914 0.050 Uiso 0.40 1 calc PR B 2
C32' C 0.1993(10) 0.9658(7) 0.5975(7) 0.155(5) Uani 0.40 1 d P B 2
H32D H 0.2693 0.9593 0.5969 0.050 Uiso 0.40 1 calc PR B 2
H32E H 0.1671 0.9076 0.6040 0.050 Uiso 0.40 1 calc PR B 2
H32F H 0.1885 1.0174 0.6435 0.050 Uiso 0.40 1 calc PR B 2
C33' C 0.0519(19) 0.988(2) 0.4651(18) 0.179(13) Uani 0.40 1 d PU B 2
H33D H 0.0590 1.0114 0.4160 0.050 Uiso 0.40 1 calc PR B 2
H33E H 0.0118 1.0282 0.5009 0.050 Uiso 0.40 1 calc PR B 2
H33F H 0.0205 0.9240 0.4486 0.050 Uiso 0.40 1 calc PR B 2
C34' C 0.2814(12) 0.8676(12) 0.4698(9) 0.073(4) Uani 0.40 1 d P B 2
H34' H 0.2667 0.8447 0.5159 0.088 Uiso 0.40 1 calc PR B 2
C35' C 0.3846(8) 0.8212(4) 0.4247(4) 0.106(3) Uani 0.40 1 d P B 2
C36 C 0.3693(6) 0.8383(4) 0.3448(4) 0.078(2) Uani 1 1 d . . .
O4 O 0.4093(3) 0.7843(2) 0.28372(19) 0.0507(8) Uani 1 1 d . B .
C37 C 0.4430(7) 0.7451(5) 0.4407(4) 0.100(3) Uani 1 1 d . . .
H37A H 0.4731 0.7635 0.4987 0.120 Uiso 1 1 calc R B 1
H37B H 0.4965 0.7394 0.4053 0.120 Uiso 1 1 calc R B 1
C38 C 0.3895(5) 0.6503(4) 0.4266(3) 0.0637(14) Uani 1 1 d . B .
C39 C 0.3667(4) 0.6166(4) 0.4933(3) 0.0675(15) Uani 1 1 d D . .
H39 H 0.3856 0.6548 0.5471 0.081 Uiso 1 1 calc R B .
C40 C 0.3178(4) 0.5297(4) 0.4857(3) 0.0633(14) Uani 1 1 d . B .
C41 C 0.2973(5) 0.4954(5) 0.5623(4) 0.085(2) Uani 0.85 1 d PD B 1
C42 C 0.2358(7) 0.5629(7) 0.6145(5) 0.106(3) Uani 0.85 1 d PD B 1
H42A H 0.2229 0.5405 0.6633 0.050 Uiso 0.85 1 calc PR B 1
H42B H 0.1740 0.5668 0.5821 0.050 Uiso 0.85 1 calc PR B 1
H42C H 0.2710 0.6250 0.6319 0.050 Uiso 0.85 1 calc PR B 1
C43 C 0.2407(9) 0.4009(6) 0.5411(5) 0.118(4) Uani 0.85 1 d PD B 1
H43A H 0.2303 0.3819 0.5920 0.050 Uiso 0.85 1 calc PR B 1
H43B H 0.2775 0.3548 0.5072 0.050 Uiso 0.85 1 calc PR B 1
H43C H 0.1776 0.4046 0.5105 0.050 Uiso 0.85 1 calc PR B 1
C44 C 0.3949(7) 0.4904(9) 0.6122(6) 0.115(4) Uani 0.80 1 d PD B 1
H44A H 0.3832 0.4678 0.6611 0.050 Uiso 0.85 1 calc PR B 1
H44B H 0.4294 0.5527 0.6293 0.050 Uiso 0.85 1 calc PR B 1
H44C H 0.4346 0.4474 0.5782 0.050 Uiso 0.85 1 calc PR B 1
C41' C 0.2973(5) 0.4954(5) 0.5623(4) 0.085 Uani 0.15 1 d P B 2
C42' C 0.1877 0.4645 0.5540 0.050 Uiso 0.15 1 d P B 2
H42D H 0.1662 0.4297 0.4973 0.075 Uiso 0.15 1 d P C 2
H42E H 0.1507 0.5198 0.5678 0.075 Uiso 0.15 1 d P D 2
H42F H 0.1767 0.4244 0.5917 0.075 Uiso 0.15 1 d P E 2
C43' C 0.3490 0.4072 0.5563 0.050 Uiso 0.15 1 d P B 2
H43D H 0.3353 0.3676 0.5003 0.075 Uiso 0.15 1 d P F 2
H43E H 0.3262 0.3734 0.5955 0.075 Uiso 0.15 1 d P G 2
H43F H 0.4193 0.4235 0.5693 0.075 Uiso 0.15 1 d P H 2
C44' C 0.3224 0.5629 0.6451 0.050 Uiso 0.15 1 d PD B 2
H44D H 0.3039 0.5333 0.6884 0.075 Uiso 0.15 1 d P I 2
H44E H 0.2873 0.6191 0.6467 0.075 Uiso 0.15 1 d P J 2
H44F H 0.3927 0.5801 0.6539 0.075 Uiso 0.15 1 d P K 2
C45 C 0.2910(4) 0.4767(4) 0.4063(3) 0.0619(14) Uani 1 1 d D . .
H45 H 0.2560 0.4177 0.3988 0.074 Uiso 1 1 calc R B .
C46 C 0.3135(4) 0.5068(3) 0.3357(3) 0.0514(11) Uani 1 1 d . B .
C47 C 0.3648(4) 0.5931(3) 0.3471(3) 0.0500(11) Uani 1 1 d D . .
O5 O 0.3929(3) 0.6207(2) 0.28188(18) 0.0479(7) Uani 1 1 d . B .
C48 C 0.2736(4) 0.4470(3) 0.2552(3) 0.0499(11) Uani 1 1 d . . .
H48 H 0.2286 0.3963 0.2558 0.060 Uiso 1 1 calc R B .
N3 N 0.2931(2) 0.4560(2) 0.1836(2) 0.0386(8) Uani 1 1 d . B .
C49 C 0.2393(3) 0.3914(3) 0.1112(3) 0.0444(10) Uani 1 1 d . . .
H49A H 0.2025 0.4281 0.0779 0.053 Uiso 1 1 calc R B .
H49B H 0.1915 0.3510 0.1299 0.053 Uiso 1 1 calc R . .
C50 C 0.3042(3) 0.3290(3) 0.0561(3) 0.0426(10) Uani 1 1 d . B .
H50 H 0.2604 0.2867 0.0099 0.051 Uiso 1 1 calc R . .
O6 O 0.3564(2) 0.2718(2) 0.0993(2) 0.0514(8) Uani 1 1 d . . .
C51 C 0.3773(3) 0.3814(3) 0.0182(3) 0.0408(9) Uani 1 1 d . . .
H51A H 0.4089 0.3359 -0.0223 0.049 Uiso 1 1 calc R B .
H51B H 0.3426 0.4226 -0.0117 0.049 Uiso 1 1 calc R . .
N4 N 0.4530(2) 0.4383(2) 0.08046(19) 0.0343(7) Uani 1 1 d . B .
C52 C 0.5390(3) 0.4102(3) 0.0810(2) 0.0347(8) Uani 1 1 d . . .
H52 H 0.5458 0.3509 0.0457 0.042 Uiso 1 1 calc R B .
O61 O 0.1394(7) 1.2700(5) 0.2953(6) 0.078(3) Uani 0.25 1 d PD L 1
C62 C 0.0579(13) 1.2317(15) 0.3158(12) 0.047(5) Uani 0.25 1 d PD L 1
H62A H 0.0188 1.2804 0.3451 0.050 Uiso 0.25 1 calc PR L 1
H62B H 0.0173 1.1932 0.2665 0.050 Uiso 0.25 1 calc PR L 1
C63 C 0.091(2) 1.180(2) 0.3642(18) 0.077(7) Uiso 0.25 1 d PD L 1
H63A H 0.0365 1.1507 0.3845 0.050 Uiso 0.25 1 calc PR L 1
H63B H 0.1339 1.2192 0.4109 0.050 Uiso 0.25 1 calc PR L 1
H63C H 0.1281 1.1314 0.3334 0.050 Uiso 0.25 1 calc PR L 1
O61' O 0.1394(7) 1.2700(5) 0.2953(6) 0.078(3) Uani 0.25 1 d PD M 2
C62' C 0.104(3) 1.214(3) 0.340(2) 0.32(7) Uani 0.25 1 d PD M 2
H62C H 0.1225 1.1496 0.3224 0.050 Uiso 0.25 1 calc PR M 2
H62D H 0.1256 1.2387 0.3999 0.050 Uiso 0.25 1 calc PR M 2
C63' C 0.009(2) 1.219(3) 0.324(2) 0.097(10) Uiso 0.25 1 d PD M 2
H63D H -0.0260 1.1849 0.3566 0.050 Uiso 0.25 1 calc PR M 2
H63E H -0.0103 1.1919 0.2651 0.050 Uiso 0.25 1 calc PR M 2
H63F H -0.0057 1.2850 0.3373 0.050 Uiso 0.25 1 calc PR M 2
C71 C 0.1170(9) 0.6857(9) 0.2002(11) 0.100(5) Uani 0.50 1 d PDU . .
H71A H 0.1810 0.6881 0.1801 0.050 Uiso 0.50 1 calc PR . .
H71B H 0.0825 0.7394 0.1914 0.050 Uiso 0.50 1 calc PR . .
H71C H 0.0791 0.6277 0.1703 0.050 Uiso 0.50 1 calc PR . .
C72 C 0.1278(9) 0.6880(12) 0.2745(11) 0.114(5) Uani 0.50 1 d PDU . .
H72A H 0.1679 0.7462 0.3031 0.050 Uiso 0.50 1 calc PR . .
H72B H 0.1656 0.6349 0.2821 0.050 Uiso 0.50 1 calc PR . .
O71 O 0.0422(9) 0.6843(9) 0.3144(6) 0.113(3) Uani 0.50 1 d PDU . .
C73 C 0.026(2) 0.697(2) 0.4016(11) 0.221(14) Uani 0.50 1 d PDU . .
H73A H 0.0609 0.7575 0.4325 0.050 Uiso 0.50 1 calc PR . .
H73B H -0.0445 0.7042 0.4050 0.050 Uiso 0.50 1 calc PR . .
C74 C 0.050(2) 0.637(2) 0.4378(14) 0.26(2) Uani 0.50 1 d PDU . .
H74A H 0.0324 0.6547 0.4943 0.050 Uiso 0.50 1 calc PR . .
H74B H 0.1201 0.6325 0.4391 0.050 Uiso 0.50 1 calc PR . .
H74C H 0.0153 0.5771 0.4089 0.050 Uiso 0.50 1 calc PR . .
C81 C 0.5932(13) 0.7524(16) 0.6701(12) 0.175(13) Uani 0.50 1 d PDU . .
H81A H 0.6615 0.7605 0.6605 0.050 Uiso 0.50 1 calc PR . .
H81B H 0.5558 0.7130 0.6204 0.050 Uiso 0.50 1 calc PR . .
H81C H 0.5891 0.7225 0.7161 0.050 Uiso 0.50 1 calc PR . .
C82 C 0.5607(12) 0.8267(15) 0.6863(13) 0.142(8) Uani 0.50 1 d PDU . .
H82A H 0.5690 0.8584 0.6413 0.050 Uiso 0.50 1 calc PR . .
H82B H 0.5977 0.8656 0.7374 0.050 Uiso 0.50 1 calc PR . .
O81 O 0.4582(9) 0.8192(10) 0.6977(7) 0.120(4) Uani 0.50 1 d PDU . .
C83 C 0.4175(11) 0.836(2) 0.7756(9) 0.204(15) Uani 0.50 1 d PDU . .
H83A H 0.4354 0.7852 0.8021 0.050 Uiso 0.50 1 calc PR . .
H83B H 0.4513 0.8948 0.8109 0.050 Uiso 0.50 1 calc PR . .
C84 C 0.3289(11) 0.8431(15) 0.7781(9) 0.124(7) Uani 0.50 1 d PDU . .
H84A H 0.3122 0.8393 0.8326 0.050 Uiso 0.50 1 calc PR . .
H84B H 0.2927 0.7921 0.7359 0.050 Uiso 0.50 1 calc PR . .
H84C H 0.3119 0.9032 0.7676 0.050 Uiso 0.50 1 calc PR . .

loop_
_atom_site_aniso_label
_atom_site_aniso_U_11
_atom_site_aniso_U_22
_atom_site_aniso_U_33
_atom_site_aniso_U_23
_atom_site_aniso_U_13
_atom_site_aniso_U_12
Zn1 0.0328(5) 0.0404(6) 0.0321(6) 0.0099(4) 0.0116(4) 0.0009(4)
Zn1' 0.040(4) 0.068(8) 0.045(6) -0.001(4) 0.015(4) -0.009(5)
Zn2 0.0283(6) 0.0414(11) 0.0383(7) 0.0167(8) 0.0108(4) 0.0059(8)
Zn2' 0.0341(13) 0.060(2) 0.069(2) 0.0331(19) 0.0213(13) 0.0136(17)
O2W 0.055(5) 0.060(5) 0.074(6) 0.020(5) 0.010(4) 0.002(4)
Cl1 0.0364(5) 0.0489(6) 0.0386(5) 0.0168(4) 0.0073(4) 0.0027(4)
Cl2 0.0606(8) 0.0593(7) 0.0807(9) 0.0220(7) 0.0228(7) -0.0024(6)
O1 0.0318(14) 0.0393(15) 0.0449(16) 0.0162(12) 0.0073(12) 0.0043(11)
C1 0.033(2) 0.043(2) 0.035(2) 0.0205(17) 0.0101(16) 0.0057(16)
C2 0.036(2) 0.042(2) 0.0336(19) 0.0184(17) 0.0116(16) 0.0035(16)
C3 0.040(2) 0.045(2) 0.040(2) 0.0197(18) 0.0141(17) 0.0081(18)
C4 0.036(2) 0.054(3) 0.046(2) 0.026(2) 0.0125(18) 0.0078(18)
C5 0.037(2) 0.071(3) 0.063(3) 0.026(3) 0.018(2) 0.016(2)
C6 0.055(3) 0.097(5) 0.085(4) 0.023(4) -0.001(3) 0.033(3)
C7 0.048(3) 0.083(5) 0.179(9) 0.008(5) 0.021(4) 0.027(3)
C8 0.074(4) 0.181(9) 0.106(6) 0.081(6) 0.055(4) 0.062(5)
C9 0.031(2) 0.057(3) 0.050(2) 0.029(2) 0.0036(18) 0.0000(18)
C10 0.035(2) 0.046(2) 0.041(2) 0.0214(18) 0.0035(17) 0.0018(17)
C11 0.036(2) 0.050(2) 0.047(2) 0.018(2) -0.0021(18) 0.0000(18)
C12 0.036(2) 0.039(2) 0.048(2) 0.0104(18) 0.0087(18) 0.0028(17)
C13 0.030(2) 0.041(2) 0.063(3) 0.008(2) 0.0048(19) 0.0031(17)
C14 0.035(2) 0.035(2) 0.065(3) 0.010(2) 0.017(2) 0.0015(17)
C15 0.031(2) 0.054(3) 0.079(3) 0.015(2) 0.016(2) -0.0022(19)
C16 0.037(3) 0.081(4) 0.079(4) 0.020(3) 0.018(2) 0.003(2)
C17 0.052(3) 0.065(3) 0.129(6) 0.038(4) 0.031(3) -0.009(3)
C18 0.054(3) 0.084(4) 0.083(4) 0.006(3) 0.017(3) -0.027(3)
C19 0.037(2) 0.037(2) 0.063(3) 0.014(2) 0.020(2) 0.0035(17)
C20 0.036(2) 0.0314(19) 0.050(2) 0.0123(17) 0.0158(18) 0.0052(16)
C21 0.031(2) 0.035(2) 0.046(2) 0.0101(17) 0.0118(17) 0.0034(16)
O2 0.0282(13) 0.0435(15) 0.0495(16) 0.0211(13) 0.0123(12) 0.0043(11)
C22 0.036(2) 0.033(2) 0.052(2) 0.0170(18) 0.0135(18) 0.0030(16)
N1 0.0361(18) 0.0419(19) 0.051(2) 0.0202(16) 0.0112(15) 0.0074(15)
C23 0.044(2) 0.058(3) 0.066(3) 0.035(2) 0.001(2) 0.002(2)
C24 0.036(2) 0.057(3) 0.093(4) 0.044(3) 0.006(2) 0.003(2)
O3 0.0361(19) 0.0379(19) 0.070(3) 0.0217(18) 0.0142(17) 0.0018(15)
C24' 0.036(2) 0.057(3) 0.093(4) 0.044(3) 0.006(2) 0.003(2)
O3' 0.059(11) 0.091(14) 0.077(13) 0.060(11) 0.013(9) 0.006(10)
C25 0.031(2) 0.056(3) 0.115(5) 0.046(3) 0.015(3) 0.009(2)
N2 0.042(2) 0.040(2) 0.092(3) 0.028(2) 0.033(2) 0.0051(16)
C26 0.112(5) 0.041(3) 0.139(6) 0.037(3) 0.085(5) 0.029(3)
C27 0.176(8) 0.042(3) 0.109(6) 0.018(3) 0.098(6) 0.029(4)
C28 0.046(5) 0.039(4) 0.078(6) -0.006(4) 0.030(4) -0.004(3)
C29 0.058(5) 0.044(4) 0.065(5) -0.011(4) 0.036(4) -0.011(4)
C30 0.082(7) 0.061(6) 0.086(7) -0.016(5) 0.056(6) -0.004(5)
C31 0.190(11) 0.100(7) 0.127(8) -0.025(6) 0.064(8) 0.048(7)
C32 0.235(14) 0.114(7) 0.121(8) -0.006(6) 0.116(9) 0.030(8)
C33 0.144(10) 0.096(8) 0.118(9) -0.058(7) 0.066(8) -0.023(7)
C34 0.057(5) 0.053(5) 0.045(4) -0.006(3) 0.027(4) -0.014(4)
C35 0.219(10) 0.044(3) 0.061(4) 0.003(3) 0.069(5) -0.001(4)
C27' 0.176(8) 0.042(3) 0.109(6) 0.018(3) 0.098(6) 0.029(4)
C28' 0.053(8) 0.086(10) 0.059(8) -0.015(7) 0.004(6) 0.023(7)
C29' 0.068(10) 0.100(12) 0.075(11) -0.010(9) 0.021(8) 0.020(9)
C30' 0.084(14) 0.18(3) 0.088(14) -0.004(15) 0.026(11) 0.031(15)
C31' 0.190(11) 0.100(7) 0.127(8) -0.025(6) 0.064(8) 0.048(7)
C32' 0.235(14) 0.114(7) 0.121(8) -0.006(6) 0.116(9) 0.030(8)
C33' 0.161(17) 0.200(18) 0.168(17) 0.022(13) 0.022(13) 0.027(14)
C34' 0.067(10) 0.089(11) 0.054(8) -0.002(7) 0.013(7) 0.001(8)
C35' 0.219(10) 0.044(3) 0.061(4) 0.003(3) 0.069(5) -0.001(4)
C36 0.134(6) 0.041(3) 0.065(3) 0.005(2) 0.052(4) 0.003(3)
O4 0.066(2) 0.0462(17) 0.0427(17) 0.0096(14) 0.0239(15) 0.0051(15)
C37 0.180(8) 0.076(4) 0.034(3) 0.004(3) 0.013(4) -0.036(5)
C38 0.093(4) 0.061(3) 0.044(3) 0.018(2) 0.025(3) 0.005(3)
C39 0.083(4) 0.080(4) 0.046(3) 0.021(3) 0.024(3) 0.013(3)
C40 0.068(3) 0.080(4) 0.055(3) 0.033(3) 0.024(3) 0.012(3)
C41 0.096(6) 0.114(6) 0.064(4) 0.052(4) 0.029(4) 0.019(5)
C42 0.123(8) 0.152(9) 0.072(5) 0.060(6) 0.062(5) 0.030(7)
C43 0.199(12) 0.101(7) 0.073(5) 0.055(5) 0.046(6) -0.017(7)
C44 0.107(7) 0.182(11) 0.098(7) 0.103(8) 0.033(6) 0.043(7)
C41' 0.096 0.114 0.064 0.052 0.029 0.019
C45 0.070(3) 0.068(3) 0.064(3) 0.035(3) 0.030(3) 0.014(3)
C46 0.065(3) 0.049(3) 0.049(3) 0.021(2) 0.026(2) 0.009(2)
C47 0.069(3) 0.049(3) 0.040(2) 0.018(2) 0.023(2) 0.010(2)
O5 0.067(2) 0.0483(17) 0.0317(15) 0.0115(13) 0.0184(14) -0.0015(15)
C48 0.059(3) 0.041(2) 0.060(3) 0.024(2) 0.028(2) 0.007(2)
N3 0.0371(18) 0.0382(18) 0.0459(19) 0.0142(15) 0.0174(15) 0.0086(14)
C49 0.030(2) 0.041(2) 0.064(3) 0.016(2) 0.0095(19) 0.0002(17)
C50 0.034(2) 0.039(2) 0.054(3) 0.0101(19) 0.0038(18) 0.0018(17)
O6 0.0500(18) 0.0442(17) 0.067(2) 0.0211(15) 0.0181(16) 0.0118(14)
C51 0.040(2) 0.048(2) 0.034(2) 0.0096(18) 0.0032(17) 0.0026(18)
N4 0.0357(18) 0.0389(17) 0.0297(16) 0.0103(13) 0.0092(13) -0.0031(14)
C52 0.036(2) 0.038(2) 0.035(2) 0.0148(16) 0.0140(16) 0.0034(16)
O61 0.089(6) 0.045(4) 0.096(6) -0.003(4) 0.050(5) -0.012(4)
C62 0.025(8) 0.067(12) 0.054(12) 0.018(10) 0.031(8) -0.006(8)
O61' 0.089(6) 0.045(4) 0.096(6) -0.003(4) 0.050(5) -0.012(4)
C62' 0.61(19) 0.21(7) 0.07(3) 0.02(3) -0.14(6) -0.22(9)
C71 0.060(8) 0.061(7) 0.214(14) 0.068(10) 0.093(10) 0.018(6)
C72 0.048(6) 0.095(11) 0.213(15) 0.086(13) -0.027(7) -0.010(7)
O71 0.109(8) 0.128(9) 0.092(6) 0.009(7) 0.003(6) -0.005(7)
C73 0.20(2) 0.35(4) 0.098(11) 0.07(2) -0.045(12) -0.07(3)
C74 0.26(4) 0.45(5) 0.078(14) 0.08(2) 0.003(18) 0.13(4)
C81 0.123(14) 0.24(2) 0.113(14) -0.039(15) -0.086(12) 0.083(16)
C82 0.116(11) 0.173(18) 0.094(12) -0.039(13) -0.014(9) -0.003(13)
O81 0.135(9) 0.148(11) 0.084(7) 0.023(7) 0.048(7) 0.027(8)
C83 0.105(9) 0.45(4) 0.062(8) 0.118(16) -0.023(7) -0.103(17)
C84 0.109(10) 0.20(2) 0.060(8) 0.039(10) 0.013(7) -0.066(12)

loop_
_atom_type_symbol
_atom_type_description
_atom_type_scat_dispersion_real
_atom_type_scat_dispersion_imag
_atom_type_scat_source
C C 0.0033 0.0016 'International Tables Vol C Tables 4.2.6.8 and 6.1.1.4'
H H 0.0000 0.0000 'International Tables Vol C Tables 4.2.6.8 and 6.1.1.4'
N N 0.0061 0.0033 'International Tables Vol C Tables 4.2.6.8 and 6.1.1.4'
O O 0.0106 0.0060 'International Tables Vol C Tables 4.2.6.8 and 6.1.1.4'
Cl Cl 0.1484 0.1585 'International Tables Vol C Tables 4.2.6.8 and 6.1.1.4'
Zn Zn 0.2839 1.4301 'International Tables Vol C Tables 4.2.6.8 and 6.1.1.4'

loop_
_geom_angle_atom_site_label_1
_geom_angle_atom_site_label_2
_geom_angle_atom_site_label_3
_geom_angle
_geom_angle_site_symmetry_1
_geom_angle_site_symmetry_3
_geom_angle_publ_flag
O5 Zn1 N4 154.51(16) . . ?
O5 Zn1 N3 85.67(16) . . ?
N4 Zn1 N3 90.12(16) . . ?
O5 Zn1 O1 85.05(16) . . ?
N4 Zn1 O1 85.59(16) . . ?
N3 Zn1 O1 148.64(15) . . ?
O5 Zn1 Cl1 97.18(13) . . ?
N4 Zn1 Cl1 107.80(13) . . ?
N3 Zn1 Cl1 110.60(15) . . ?
O1 Zn1 Cl1 100.26(12) . . ?
N3 Zn1' N4 96.5(8) . . ?
N3 Zn1' O5 90.6(7) . . ?
N4 Zn1' O5 172.4(10) . . ?
N3 Zn1' O1 170.8(7) . . ?
N4 Zn1' O1 87.0(7) . . ?
O5 Zn1' O1 85.6(7) . . ?
N3 Zn1' O1W 82.6(9) . . ?
N4 Zn1' O1W 90.7(10) . . ?
O5 Zn1' O1W 87.7(10) . . ?
O1 Zn1' O1W 88.9(10) . . ?
N3 Zn1' Cl1 100.2(6) . . ?
N4 Zn1' Cl1 95.5(5) . . ?
O5 Zn1' Cl1 85.7(5) . . ?
O1 Zn1' Cl1 87.8(4) . . ?
O1W Zn1' Cl1 172.9(12) . . ?
O2 Zn2 O4 87.17(17) . . ?
O2 Zn2 N1 85.87(17) . . ?
O4 Zn2 N1 156.02(18) . . ?
O2 Zn2 N2 155.32(19) . . ?
O4 Zn2 N2 85.81(19) . . ?
N1 Zn2 N2 91.03(18) . . ?
O2 Zn2 Cl1 101.36(13) . . ?
O4 Zn2 Cl1 98.58(14) . . ?
N1 Zn2 Cl1 105.28(16) . . ?
N2 Zn2 Cl1 103.08(17) . . ?
N2 Zn2' N1 98.8(3) . . ?
N2 Zn2' O4 90.1(3) . . ?
N1 Zn2' O4 171.1(3) . . ?
N2 Zn2' O2 175.0(3) . . ?
N1 Zn2' O2 86.1(2) . . ?
O4 Zn2' O2 84.9(2) . . ?
N2 Zn2' O2W 86.9(3) . . ?
N1 Zn2' O2W 91.8(3) . . ?
O4 Zn2' O2W 89.0(3) . . ?
O2 Zn2' O2W 92.7(3) . . ?
N2 Zn2' Cl1 93.5(2) . . ?
N1 Zn2' Cl1 93.5(2) . . ?
O4 Zn2' Cl1 85.55(16) . . ?
O2 Zn2' Cl1 86.49(14) . . ?
O2W Zn2' Cl1 174.6(4) . . ?
Zn1 Cl1 Zn2 104.80(11) . . ?
Zn1 Cl1 Zn1' 1.0(4) . . ?
Zn2 Cl1 Zn1' 105.1(4) . . ?
Zn1 Cl1 Zn2' 106.86(14) . . ?
Zn2 Cl1 Zn2' 2.44(19) . . ?
Zn1' Cl1 Zn2' 107.2(4) . . ?
C1 O1 Zn1 130.2(3) . . ?
C1 O1 Zn1' 122.9(5) . . ?
Zn1 O1 Zn1' 11.6(3) . . ?
O1 C1 C2 120.4(4) . . ?
O1 C1 C10 120.1(4) . . ?
C2 C1 C10 119.5(4) . . ?
C1 C2 C3 118.9(4) . . ?
C1 C2 C52 124.5(4) . . ?
C3 C2 C52 116.2(4) . . ?
C4 C3 C2 122.9(4) . . ?
C3 C4 C9 116.2(4) . . ?
C3 C4 C5 122.4(4) . . ?
C9 C4 C5 121.4(4) . . ?
C6 C5 C7 109.0(5) . . ?
C6 C5 C4 111.3(4) . . ?
C7 C5 C4 112.6(4) . . ?
C6 C5 C8 109.0(6) . . ?
C7 C5 C8 106.4(6) . . ?
C4 C5 C8 108.3(4) . . ?
C10 C9 C4 123.4(4) . . ?
C9 C10 C1 118.9(4) . . ?
C9 C10 C11 120.2(4) . . ?
C1 C10 C11 120.8(4) . . ?
C12 C11 C10 113.8(4) . . ?
C13 C12 C21 119.0(4) . . ?
C13 C12 C11 120.8(4) . . ?
C21 C12 C11 120.1(4) . . ?
C12 C13 C14 123.7(4) . . ?
C19 C14 C13 116.1(4) . . ?
C19 C14 C15 122.1(4) . . ?
C13 C14 C15 121.8(4) . . ?
C18 C15 C16 110.2(5) . . ?
C18 C15 C14 110.1(4) . . ?
C16 C15 C14 108.5(4) . . ?
C18 C15 C17 109.1(5) . . ?
C16 C15 C17 107.3(5) . . ?
C14 C15 C17 111.7(4) . . ?
C14 C19 C20 122.6(4) . . ?
C21 C20 C19 119.6(4) . . ?
C21 C20 C22 124.0(4) . . ?
C19 C20 C22 116.1(4) . . ?
O2 C21 C20 121.1(4) . . ?
O2 C21 C12 120.1(4) . . ?
C20 C21 C12 118.8(4) . . ?
C21 O2 Zn2 131.4(3) . . ?
C21 O2 Zn2' 122.7(3) . . ?
Zn2 O2 Zn2' 12.47(13) . . ?
N1 C22 C20 127.0(4) . . ?
C22 N1 C23 116.4(4) . . ?
C22 N1 Zn2' 122.2(3) . . ?
C23 N1 Zn2' 119.5(3) . . ?
C22 N1 Zn2 125.9(3) . . ?
C23 N1 Zn2 117.7(3) . . ?
Zn2' N1 Zn2 12.45(13) . . ?
N1 C23 C24 113.8(4) . . ?
O3 C24 C23 108.0(4) . . ?
O3 C24 C25 113.1(5) . . ?
C23 C24 C25 115.5(4) . . ?
N2 C25 C24 114.0(4) . . ?
C26 N2 C25 118.4(5) . . ?
C26 N2 Zn2' 120.6(5) . . ?
C25 N2 Zn2' 119.9(4) . . ?
C26 N2 Zn2 125.5(5) . . ?
C25 N2 Zn2 116.0(3) . . ?
Zn2' N2 Zn2 12.00(14) . . ?
N2 C26 C27 127.3(6) . . ?
C36 C27 C28 110.8(8) . . ?
C36 C27 C26 124.8(5) . . ?
C28 C27 C26 124.2(7) . . ?
C29 C28 C27 127.2(8) . . ?
C28 C29 C34 116.9(7) . . ?
C28 C29 C30 124.2(9) . . ?
C34 C29 C30 118.9(9) . . ?
C29 C30 C31 110.6(10) . . ?
C29 C30 C32 109.6(7) . . ?
C31 C30 C32 100.4(9) . . ?
C29 C30 C33 108.0(8) . . ?
C31 C30 C33 115.4(10) . . ?
C32 C30 C33 112.7(11) . . ?
C35 C34 C29 119.2(9) . . ?
C34 C35 C36 123.0(8) . . ?
C34 C35 C37 114.3(8) . . ?
C36 C35 C37 121.5(6) . . ?
C28' C29' C34' 116.6(14) . . ?
C28' C29' C30' 121.2(18) . . ?
C34' C29' C30' 122.1(18) . . ?
C29' C30' C33' 106.5(19) . . ?
O4 C36 C27 120.2(6) . . ?
O4 C36 C35 118.6(6) . . ?
C27 C36 C35 121.2(6) . . ?
C36 O4 Zn2 132.5(4) . . ?
C36 O4 Zn2' 122.5(3) . . ?
Zn2 O4 Zn2' 12.82(12) . . ?
C35 C37 C38 116.5(8) . . ?
C39 C38 C47 118.6(5) . . ?
C39 C38 C37 119.7(5) . . ?
C47 C38 C37 121.6(4) . . ?
C38 C39 C40 123.4(6) . . ?
C45 C40 C39 116.3(5) . . ?
C45 C40 C41 122.9(6) . . ?
C39 C40 C41 120.8(6) . . ?
C43 C41 C42 106.5(7) . . ?
C43 C41 C40 112.7(6) . . ?
C42 C41 C40 109.9(5) . . ?
C43 C41 C44 109.6(7) . . ?
C42 C41 C44 109.7(7) . . ?
C40 C41 C44 108.4(5) . . ?
C40 C45 C46 122.9(5) . . ?
C47 C46 C45 118.3(5) . . ?
C47 C46 C48 124.6(4) . . ?
C45 C46 C48 116.9(5) . . ?
O5 C47 C46 119.7(4) . . ?
O5 C47 C38 119.9(4) . . ?
C46 C47 C38 120.4(4) . . ?
C47 O5 Zn1' 120.4(4) . . ?
C47 O5 Zn1 130.6(3) . . ?
Zn1' O5 Zn1 11.9(3) . . ?
N3 C48 C46 126.9(4) . . ?
C48 N3 C49 117.2(4) . . ?
C48 N3 Zn1' 117.3(5) . . ?
C49 N3 Zn1' 122.9(6) . . ?
C48 N3 Zn1 124.0(3) . . ?
C49 N3 Zn1 118.4(3) . . ?
Zn1' N3 Zn1 11.3(4) . . ?
N3 C49 C50 114.1(3) . . ?
O6 C50 C51 107.6(3) . . ?
O6 C50 C49 111.7(4) . . ?
C51 C50 C49 114.7(4) . . ?
N4 C51 C50 112.4(3) . . ?
C52 N4 C51 116.8(3) . . ?
C52 N4 Zn1' 120.6(5) . . ?
C51 N4 Zn1' 119.6(6) . . ?
C52 N4 Zn1 126.5(3) . . ?
C51 N4 Zn1 116.3(3) . . ?
Zn1' N4 Zn1 11.9(3) . . ?
N4 C52 C2 127.3(4) . . ?
C63 C62 O61 103.2(17) . . ?
C71 C72 O71 117.4(12) . . ?
C72 O71 C73 132.9(15) . . ?
C74 C73 O71 119(2) . . ?
C81 C82 O81 112.2(19) . . ?
C83 O81 C82 126.6(14) . . ?
C84 C83 O81 120.7(13) . . ?

loop_
_geom_bond_atom_site_label_1
_geom_bond_atom_site_label_2
_geom_bond_distance
_geom_bond_site_symmetry_2
_geom_bond_publ_flag
Zn1 O5 2.039(4) . ?
Zn1 N4 2.053(4) . ?
Zn1 N3 2.084(4) . ?
Zn1 O1 2.084(4) . ?
Zn1 Cl1 2.3035(18) . ?
Zn1' N3 1.933(17) . ?
Zn1' N4 1.990(18) . ?
Zn1' O5 2.010(18) . ?
Zn1' O1 2.092(17) . ?
Zn1' O1W 2.29(3) . ?
Zn1' Cl1 2.723(10) . ?
Zn2 O2 2.022(4) . ?
Zn2 O4 2.029(4) . ?
Zn2 N1 2.099(5) . ?
Zn2 N2 2.104(5) . ?
Zn2 Cl1 2.311(2) . ?
Zn2' N2 1.936(6) . ?
Zn2' N1 2.012(6) . ?
Zn2' O4 2.038(6) . ?
Zn2' O2 2.098(6) . ?
Zn2' O2W 2.184(10) . ?
Zn2' Cl1 2.752(4) . ?
O1 C1 1.356(5) . ?
C1 C2 1.398(6) . ?
C1 C10 1.406(6) . ?
C2 C3 1.408(6) . ?
C2 C52 1.452(6) . ?
C3 C4 1.383(6) . ?
C4 C9 1.400(7) . ?
C4 C5 1.532(6) . ?
C5 C6 1.507(8) . ?
C5 C7 1.513(9) . ?
C5 C8 1.537(8) . ?
C9 C10 1.387(6) . ?
C10 C11 1.528(6) . ?
C11 C12 1.517(6) . ?
C12 C13 1.386(6) . ?
C12 C21 1.409(6) . ?
C13 C14 1.404(7) . ?
C14 C19 1.381(7) . ?
C14 C15 1.535(6) . ?
C15 C18 1.514(8) . ?
C15 C16 1.524(8) . ?
C15 C17 1.540(8) . ?
C19 C20 1.412(6) . ?
C20 C21 1.403(6) . ?
C20 C22 1.451(6) . ?
C21 O2 1.336(5) . ?
C22 N1 1.277(5) . ?
N1 C23 1.475(6) . ?
C23 C24 1.494(7) . ?
C24 O3 1.374(7) . ?
C24 C25 1.543(7) . ?
C25 N2 1.468(7) . ?
N2 C26 1.269(8) . ?
C26 C27 1.459(12) . ?
C27 C36 1.393(10) . ?
C27 C28 1.452(10) . ?
C28 C29 1.378(14) . ?
C29 C34 1.383(13) . ?
C29 C30 1.538(11) . ?
C30 C31 1.590(16) . ?
C30 C32 1.610(14) . ?
C30 C33 1.66(2) . ?
C34 C35 1.336(10) . ?
C35 C36 1.419(10) . ?
C35 C37 1.477(12) . ?
C28' C29' 1.38(3) . ?
C29' C34' 1.40(2) . ?
C29' C30' 1.55(2) . ?
C30' C33' 1.57(3) . ?
C36 O4 1.332(6) . ?
C37 C38 1.504(9) . ?
C38 C39 1.385(7) . ?
C38 C47 1.403(7) . ?
C39 C40 1.391(9) . ?
C40 C45 1.383(8) . ?
C40 C41 1.533(7) . ?
C41 C43 1.511(10) . ?
C41 C42 1.522(9) . ?
C41 C44 1.533(10) . ?
C45 C46 1.415(7) . ?
C46 C47 1.388(7) . ?
C46 C48 1.469(7) . ?
C47 O5 1.339(5) . ?
C48 N3 1.294(6) . ?
N3 C49 1.466(6) . ?
C49 C50 1.538(6) . ?
C50 O6 1.416(5) . ?
C50 C51 1.518(6) . ?
C51 N4 1.476(5) . ?
N4 C52 1.281(5) . ?
O61 C62 1.346(16) . ?
C62 C63 1.31(3) . ?
C62' C63' 1.32(4) . ?
C71 C72 1.234(17) . ?
C72 O71 1.422(14) . ?
O71 C73 1.474(16) . ?
C73 C74 1.227(19) . ?
C81 C82 1.190(18) . ?
C82 O81 1.452(15) . ?
O81 C83 1.450(14) . ?
C83 C84 1.239(17) . ?
